data_7229635
loop_
_publ_author_name
'Prohens, Rafel'
'Portell, Anna'
'Vallcorba, Oriol'
'Font-Bardia, Merc\`e'
'Bauz\'a, Antonio'
'Frontera, Antonio'

_publ_section_title
;
 Polymorphism in secondary squaramides: on the importance of
 \p-interactions involving the four membered ring
;
_journal_issue 2
_journal_name_full CrystEngComm
_journal_page_first 237
_journal_paper_doi 10.1039/C7CE01945A
_journal_volume 20
_journal_year 2018
_chemical_formula_moiety 'C12 H22 N4 O2, C6 H6 O2'
_chemical_formula_structural 'C12 H22 N4 O2, C6 H6 O2'
_chemical_formula_sum 'C18 H28 N4 O4'
_chemical_formula_weight 364
_chemical_name_common 'C12 H22 N4 O2, C6 H6 O2'
_space_group_IT_number 86
_space_group_name_Hall '-P 4bc'
_space_group_name_H-M_alt 'P 42/n :2'
_symmetry_cell_setting tetragonal
_symmetry_space_group_name_Hall '-P 4bc'
_symmetry_space_group_name_H-M 'P 42/n :2'
_audit_block_doi 10.5517/cc139rx2
_audit_update_record
;
2014-09-01 deposited with the CCDC.
2017-12-01 downloaded from the CCDC.
;
_cell_angle_alpha 90.00000
_cell_angle_beta 90.00000
_cell_angle_gamma 90.00000
_cell_formula_units_Z 8
_cell_length_a 25.43120(12)
_cell_length_b 25.43120(12)
_cell_length_c 6.06772(3)
_cell_measurement_temperature 293
_cell_volume 3924.27(3)
_computing_structure_refinement FULLPROF
_diffrn_ambient_temperature 293
_diffrn_measurement_device_type 'PANalytical X'Pert PRO MPD'
_diffrn_radiation_monochromator 'elliptic x-ray mirror'
_diffrn_radiation_type 'Cu K\a'
_diffrn_radiation_wavelength 1.5418
_diffrn_source 'sealed X-ray tube'
_diffrn_source_target Cu
_exptl_absorpt_coefficient_mu 0.723
_pd_char_colour white
_pd_instr_location ' ?'
_pd_meas_2theta_range_inc 0.013002
_pd_meas_2theta_range_max 69.98400
_pd_meas_2theta_range_min 2.00700
_pd_meas_number_of_points 5230
_pd_proc_2theta_range_inc 0.013002
_pd_proc_2theta_range_max 70.0065
_pd_proc_2theta_range_min 2.0295
_pd_proc_ls_pref_orient_corr ' ?'
_pd_proc_ls_prof_R_factor 2.8898
_pd_proc_ls_prof_wR_expected 1.3011
_pd_proc_ls_prof_wR_factor 4.0147
_pd_proc_wavelength 1.541840
_pd_spec_mounting ' ?'
_refine_ls_goodness_of_fit_all 9.52
_refine_ls_number_parameters 126
_refine_ls_number_reflns 2060
_refine_ls_number_restraints 146
_refine_ls_R_I_factor 2.7267
_cod_data_source_file c7ce01945a2.cif
_cod_data_source_block SQ7+resorcinol
_cod_depositor_comments
;
The following automatic conversions were performed:

'_symmetry_cell_setting' value 'Tetragonal' changed to 'tetragonal'
according to
/home/data/users/saulius/crontab/automatic-downloads/rss-feeds/RSC/lib/dictionaries/cif_core.dic
dictionary named 'cif_core.dic' version 2.4.2 from 2011-04-26.

Automatic conversion script
Id: cif_fix_values 4973 2017-02-22 13:04:09Z antanas 

 Adding full bibliography for 7229635--7229638.cif.
;
_cod_original_sg_symbol_H-M 'P 42/n'
_cod_database_code 7229635
_pd_proc_ls_prof_cr_factor 8.4285
_pd_proc_ls_prof_cwr_factor 8.5302
_pd_proc_ls_prof_cwr_expected 2.7645
_pd_proc_ls_prof_chi2 9.5212
_pd_proc_ls_prof_echi2 9.5608

loop_
_symmetry_equiv_pos_as_xyz
x,y,z
-y,x+1/2,z+1/2
-x+1/2,-y+1/2,z
y+1/2,-x,z+1/2
-x,-y,-z
y,-x+1/2,-z+1/2
x+1/2,y+1/2,-z
-y+1/2,x,-z+1/2

loop_
_atom_site_label
_atom_site_fract_x
_atom_site_fract_y
_atom_site_fract_z
_atom_site_U_iso_or_equiv
_atom_site_occupancy
_atom_site_adp_type
_atom_site_type_symbol
H1 0.50384 0.24728 0.55049 0.180(15) 1.00000 Uiso H
C2 0.50446 0.23553 0.38052 0.0320(19) 1.00000 Uiso C
C3 0.50668 0.19701 -0.05126 0.0320(19) 1.00000 Uiso C
C4 0.54473 0.20230 0.31185 0.0320(19) 1.00000 Uiso C
C5 0.46529 0.24931 0.23106 0.0320(19) 1.00000 Uiso C
C6 0.46610 0.23032 0.01596 0.0320(19) 1.00000 Uiso C
C7 0.54624 0.18285 0.09699 0.0320(19) 1.00000 Uiso C
H8 0.43801 0.24480 -0.10665 0.180(15) 1.00000 Uiso H
H9 0.57450 0.15257 0.05185 0.180(15) 1.00000 Uiso H
H10 0.50570 0.17983 -0.21593 0.180(15) 1.00000 Uiso H
O11 0.5810(2) 0.1884(3) 0.4616(11) 0.039(2) 1.00000 Uiso O
H12 0.60520 0.16340 0.39690 0.180(15) 1.00000 Uiso H
O13 0.4260(2) 0.2835(3) 0.2865(11) 0.039(2) 1.00000 Uiso O
H14 0.40150 0.28710 0.16770 0.180(15) 1.00000 Uiso H
O15 0.9309(3) -0.0368(3) 1.3506(11) 0.039(2) 1.00000 Uiso O
N16 0.8606(3) -0.1619(3) 0.9723(12) 0.036(3) 1.00000 Uiso N
N17 0.9285(4) -0.0357(2) 0.8218(10) 0.036(3) 1.00000 Uiso N
H18 0.93191 -0.02810 0.67141 0.180(15) 1.00000 Uiso H
C19 0.8708(3) -0.1632(3) 1.2124(12) 0.0320(19) 1.00000 Uiso C
H20 0.87058 -0.12739 1.26775 0.180(15) 1.00000 Uiso H
H21 0.84860 -0.18578 1.28800 0.180(15) 1.00000 Uiso H
H22 0.90759 -0.17623 1.23196 0.180(15) 1.00000 Uiso H
C23 0.8054(3) -0.1804(3) 0.9446(11) 0.0320(19) 1.00000 Uiso C
H24 0.80038 -0.19978 0.81050 0.180(15) 1.00000 Uiso H
H25 0.79316 -0.20014 1.06840 0.180(15) 1.00000 Uiso H
H26 0.78244 -0.14830 0.93380 0.180(15) 1.00000 Uiso H
C27 0.8672(3) -0.1078(3) 0.8774(12) 0.0320(19) 1.00000 Uiso C
H28 0.85619 -0.10996 0.72191 0.180(15) 1.00000 Uiso H
H29 0.84459 -0.08435 0.95121 0.180(15) 1.00000 Uiso H
C30 0.9241(3) -0.0922(3) 0.8733(12) 0.0320(19) 1.00000 Uiso C
H31 0.94468 -0.11283 0.77840 0.180(15) 1.00000 Uiso H
H32 0.93729 -0.09718 1.02568 0.180(15) 1.00000 Uiso H
C33 0.93591 -0.00019 0.97289 0.0320(19) 1.00000 Uiso C
C34 0.93637 -0.00116 1.21719 0.0320(19) 1.00000 Uiso C
O35 0.9474(3) 0.0925(3) 1.3429(12) 0.039(2) 1.00000 Uiso O
N36 0.8638(3) 0.1726(4) 0.8736(11) 0.036(3) 1.00000 Uiso N
N37 0.9442(5) 0.0906(3) 0.8065(11) 0.036(3) 1.00000 Uiso N
H38 0.93820 0.08260 0.65140 0.180(15) 1.00000 Uiso H
C39 0.8652(3) 0.1904(3) 1.1085(11) 0.0320(19) 1.00000 Uiso C
H40 0.86779 0.22795 1.12347 0.180(15) 1.00000 Uiso H
H41 0.83569 0.17806 1.19032 0.180(15) 1.00000 Uiso H
H42 0.89648 0.17760 1.19363 0.180(15) 1.00000 Uiso H
C43 0.8220(3) 0.2017(3) 0.7638(11) 0.0320(19) 1.00000 Uiso C
H44 0.79285 0.17906 0.76990 0.180(15) 1.00000 Uiso H
H45 0.83398 0.20568 0.61003 0.180(15) 1.00000 Uiso H
H46 0.81650 0.23386 0.83626 0.180(15) 1.00000 Uiso H
C47 0.9158(2) 0.1804(3) 0.7746(12) 0.0320(19) 1.00000 Uiso C
H48 0.91326 0.17721 0.61601 0.180(15) 1.00000 Uiso H
H49 0.92915 0.21726 0.80005 0.180(15) 1.00000 Uiso H
C50 0.9595(3) 0.1445(3) 0.8494(12) 0.0320(19) 1.00000 Uiso C
H51 0.96448 0.15062 1.00709 0.180(15) 1.00000 Uiso H
H52 0.99212 0.15428 0.77766 0.180(15) 1.00000 Uiso H
C53 0.94142 0.05517 0.96988 0.0320(19) 1.00000 Uiso C
C54 0.94418 0.05723 1.21412 0.0320(19) 1.00000 Uiso C

loop_
_atom_type_symbol
_atom_type_scat_Cromer_Mann_a1
_atom_type_scat_Cromer_Mann_b1
_atom_type_scat_Cromer_Mann_a2
_atom_type_scat_Cromer_Mann_b2
_atom_type_scat_Cromer_Mann_a3
_atom_type_scat_Cromer_Mann_b3
_atom_type_scat_Cromer_Mann_a4
_atom_type_scat_Cromer_Mann_b4
_atom_type_scat_Cromer_Mann_c
_atom_type_scat_dispersion_real
_atom_type_scat_dispersion_imag
_atom_type_scat_source
h 0.49300 10.51090 0.32291 26.12570 0.14019 3.14236 0.04081 57.79970 0.00304 0.00000 0.00000 International_Tables_for_Crystallography_Vol.C(1991)_Tables_6.1.1.4_and_6.1.1.5
c 2.31000 20.84390 1.02000 10.20750 1.58860 0.56870 0.86500 51.65120 0.21560 0.01700 0.00900 International_Tables_for_Crystallography_Vol.C(1991)_Tables_6.1.1.4_and_6.1.1.5
o 3.04850 13.27710 2.28680 5.70110 1.54630 0.32390 0.86700 32.90890 0.25080 0.04700 0.03200 International_Tables_for_Crystallography_Vol.C(1991)_Tables_6.1.1.4_and_6.1.1.5
n 12.21260 0.00570 3.13220 9.89330 2.01250 28.99750 1.16630 0.58260 -11.52900 0.02900 0.01800 International_Tables_for_Crystallography_Vol.C(1991)_Tables_6.1.1.4_and_6.1.1.5

loop_
_geom_angle_atom_site_label_1
_geom_angle_atom_site_label_2
_geom_angle_atom_site_label_3
_geom_angle
? ? ? ?
H1 C2 C4 117.86
H1 C2 C5 123.03
C4 C2 C5 118.98
C6 C3 C7 120.05
C6 C3 H10 119.59
C7 C3 H10 120.21
C2 C4 C7 121.03
C2 C4 O11 117.6(3)
C7 C4 O11 121.4(3)
C2 C5 C6 120.86
C2 C5 O13 121.5(3)
C6 C5 O13 117.5(3)
C3 C6 C5 119.70
C3 C6 H8 119.19
C5 C6 H8 120.71
C3 C7 C4 119.38
C3 C7 H9 119.73
C4 C7 H9 120.28
C4 O11 H12 109.6(5)
C5 O13 H14 110.6(5)
C19 N16 C23 105.6(6)
C19 N16 C27 112.2(6)
C23 N16 C27 110.6(6)
H18 N17 C30 114.5(7)
H18 N17 C33 122.0(7)
C30 N17 C33 122.6(6)
N16 C19 H20 108.6(7)
N16 C19 H21 113.2(7)
N16 C19 H22 106.8(7)
H20 C19 H21 114.0(8)
H20 C19 H22 106.0(7)
H21 C19 H22 107.8(7)
N16 C23 H24 112.5(7)
N16 C23 H25 112.6(7)
N16 C23 H26 107.3(6)
H24 C23 H25 110.7(7)
H24 C23 H26 106.5(7)
H25 C23 H26 106.8(7)
N16 C27 H28 106.5(7)
N16 C27 H29 109.3(7)
N16 C27 C30 110.9(6)
H28 C27 H29 108.5(7)
H28 C27 C30 105.8(7)
H29 C27 C30 115.4(7)
N17 C30 C27 109.5(6)
N17 C30 H31 111.9(7)
N17 C30 H32 107.2(7)
C27 C30 H31 113.6(7)
C27 C30 H32 106.1(6)
H31 C30 H32 108.2(7)
N17 C33 C34 134.0(3)
N17 C33 C53 134.1(3)
C34 C33 C53 91.64
O15 C34 C33 132.3(3)
O15 C34 C54 139.3(3)
C33 C34 C54 88.40
C39 N36 C43 107.4(6)
C39 N36 C47 109.1(6)
C43 N36 C47 113.7(7)
H38 N37 C50 114.4(8)
H38 N37 C53 124.4(8)
C50 N37 C53 121.1(7)
N36 C39 H40 113.1(7)
N36 C39 H41 112.2(7)
N36 C39 H42 114.3(7)
H40 C39 H41 109.4(7)
H40 C39 H42 102.7(7)
H41 C39 H42 104.4(7)
N36 C43 H44 104.3(7)
N36 C43 H45 105.0(7)
N36 C43 H46 109.7(7)
H44 C43 H45 110.1(7)
H44 C43 H46 113.4(7)
H45 C43 H46 113.5(7)
N36 C47 H48 109.6(6)
N36 C47 H49 111.5(6)
N36 C47 C50 117.4(6)
H48 C47 H49 104.6(6)
H48 C47 C50 107.3(6)
H49 C47 C50 105.6(6)
N37 C50 C47 108.7(6)
N37 C50 H51 111.2(7)
N37 C50 H52 113.1(7)
C47 C50 H51 107.1(6)
C47 C50 H52 109.9(7)
H51 C50 H52 106.7(7)
C33 C53 N37 133.1(4)
C33 C53 C54 91.54
N37 C53 C54 135.4(4)
C34 C54 O35 138.3(4)
C34 C54 C53 88.35
O35 C54 C53 133.2(4)

loop_
_geom_bond_atom_site_label_1
_geom_bond_atom_site_label_2
_geom_bond_distance
? ? ?
H1 C2 1.0739
C2 C4 1.3916
C2 C5 1.3920
C3 C6 1.3961
C3 C7 1.3968
C3 H10 1.0908
C4 C7 1.3949
C4 O11 1.342(6)
C5 C6 1.3918
C5 O13 1.367(6)
C6 H8 1.0952
C7 H9 1.0884
O11 H12 0.968(7)
O13 H14 0.957(6)
O15 C34 1.223(7)
N16 C19 1.48(1)
N16 C23 1.49(1)
N16 C27 1.50(1)
N17 H18 0.937(6)
N17 C30 1.475(9)
N17 C33 1.301(6)
C19 H20 0.971(8)
C19 H21 0.927(8)
C19 H22 1.000(8)
C23 H24 0.960(7)
C23 H25 0.956(7)
C23 H26 1.006(8)
C27 H28 0.986(7)
C27 H29 0.942(8)
C27 C30 1.50(1)
C30 H31 0.938(8)
C30 H32 0.992(7)
C33 C34 1.4826
C33 C53 1.4149
C34 C54 1.4983
O35 C54 1.192(7)
N36 C39 1.50(1)
N36 C43 1.46(1)
N36 C47 1.466(9)
N37 H38 0.975(7)
N37 C50 1.45(1)
N37 C53 1.341(7)
C39 H40 0.962(8)
C39 H41 0.953(7)
C39 H42 1.003(7)
C43 H44 0.939(8)
C43 H45 0.987(7)
C43 H46 0.939(7)
C47 H48 0.968(7)
C47 H49 1.009(7)
C47 C50 1.51(1)
C50 H51 0.978(7)
C50 H52 0.969(8)
C53 C54 1.4846
